data_4512231
loop_
_publ_author_name
'Khullar, Sadhika'
'Mandal, Sanjay K.'

_publ_section_title
;
 Effect of Spacer Atoms in the Dicarboxylate Linkers on the Formation of
 Coordination Architectures---Molecular Rectangles vs 1D Coordination
 Polymers: Synthesis, Crystal Structures, Vapor/Gas Adsorption Studies,
 and Magnetic Properties
;
_journal_issue 12
_journal_name_full 'Crystal Growth &amp; Design'
_journal_page_first 6433
_journal_paper_doi 10.1021/cg501284y
_journal_volume 14
_journal_year 2014
_chemical_formula_moiety 'C32 H38 Cl Cu2 N6 O10, Cl O4, C2 H3 N, (H2 O)0.5, (H2 O)0.5'
_chemical_formula_sum 'C34 H43 Cl2 Cu2 N7 O15'
_chemical_formula_weight 987.73
_space_group_crystal_system monoclinic
_space_group_IT_number 4
_space_group_name_Hall 'P 2yb'
_space_group_name_H-M_alt 'P 1 21 1'
_symmetry_space_group_name_Hall 'P 2yb'
_symmetry_space_group_name_H-M 'P 1 21 1'
_atom_sites_solution_hydrogens mixed
_atom_sites_solution_primary direct
_atom_sites_solution_secondary difmap
_cell_angle_alpha 90
_cell_angle_beta 92.817(6)
_cell_angle_gamma 90
_cell_formula_units_Z 2
_cell_length_a 8.5695(8)
_cell_length_b 11.3027(10)
_cell_length_c 21.867(2)
_cell_measurement_reflns_used 4922
_cell_measurement_temperature 100.(2)
_cell_measurement_theta_max 24.4940
_cell_measurement_theta_min 2.3795
_cell_volume 2115.4(3)
_computing_cell_refinement 'SAINT V7.68A (Bruker AXS, 2009)'
_computing_data_collection 'APEX2 (Bruker)'
_computing_data_reduction 'SAINT V7.68A (Bruker AXS, 2009)'
_computing_molecular_graphics 'SHELXTL (Bruker AXS)'
_computing_publication_material 'SHELXTL (Bruker AXS)'
_computing_structure_refinement 'SHELXL-97 (Sheldrick, 2008)'
_computing_structure_solution 'SHELXS-97 (Sheldrick, 2008)'
_diffrn_ambient_temperature 100.(2)
_diffrn_detector_area_resol_mean 8.3333
_diffrn_measured_fraction_theta_full 0.997
_diffrn_measured_fraction_theta_max 0.997
_diffrn_measurement_device_type 'Bruker Kappa APEX II'
_diffrn_measurement_method 'phi and omega scans'
_diffrn_radiation_monochromator graphite
_diffrn_radiation_type 'Mo K\a'
_diffrn_radiation_wavelength 0.71073
_diffrn_reflns_av_R_equivalents 0.0354
_diffrn_reflns_av_sigmaI/netI 0.0756
_diffrn_reflns_limit_h_max 9
_diffrn_reflns_limit_h_min -10
_diffrn_reflns_limit_k_max 13
_diffrn_reflns_limit_k_min -13
_diffrn_reflns_limit_l_max 26
_diffrn_reflns_limit_l_min -25
_diffrn_reflns_number 14302
_diffrn_reflns_theta_full 25.08
_diffrn_reflns_theta_max 25.08
_diffrn_reflns_theta_min 0.93
_diffrn_source 'sealed tube'
_diffrn_source_type 'fine focus'
_exptl_absorpt_coefficient_mu 1.206
_exptl_absorpt_correction_T_max 0.7462
_exptl_absorpt_correction_T_min 0.6644
_exptl_absorpt_correction_type multi-scan
_exptl_absorpt_process_details 'SADABS V2012/1 (Bruker AXS Inc.)'
_exptl_crystal_colour blue
_exptl_crystal_density_diffrn 1.551
_exptl_crystal_density_method 'not measured'
_exptl_crystal_description block
_exptl_crystal_F_000 1016
_exptl_crystal_size_max 0.20
_exptl_crystal_size_mid 0.14
_exptl_crystal_size_min 0.12
_refine_diff_density_max 1.389
_refine_diff_density_min -0.726
_refine_ls_abs_structure_details
;
Flack x determined using 2156 quotients [(I+)-(I-)]/[(I+)+(I-)]
(Parsons and Flack (2004), Acta Cryst. A60, s61).
;
_refine_ls_abs_structure_Flack 0.039(8)
_refine_ls_extinction_method none
_refine_ls_goodness_of_fit_ref 1.045
_refine_ls_hydrogen_treatment constr
_refine_ls_matrix_type full
_refine_ls_number_parameters 506
_refine_ls_number_reflns 6675
_refine_ls_number_restraints 1
_refine_ls_restrained_S_all 1.045
_refine_ls_R_factor_all 0.0695
_refine_ls_R_factor_gt 0.0596
_refine_ls_shift/su_max 0.040
_refine_ls_shift/su_mean 0.003
_refine_ls_structure_factor_coef Fsqd
_refine_ls_weighting_details
;
w=1/[\s^2^(Fo^2^)+(0.1180P)^2^+1.7077P]
where P=(Fo^2^+2Fc^2^)/3
;
_refine_ls_weighting_scheme calc
_refine_ls_wR_factor_gt 0.1635
_refine_ls_wR_factor_ref 0.1732
_reflns_number_gt 5855
_reflns_number_total 6675
_reflns_threshold_expression 'I > 2\s(I)'
_cod_data_source_file cg501284y_si_002.cif
_cod_data_source_block 2
_cod_depositor_comments 'Adding full bibliography for 4512230--4512232.cif.'
_cod_database_code 4512231

loop_
_space_group_symop_operation_xyz
'x, y, z'
'-x, y+1/2, -z'

loop_
_atom_site_type_symbol
_atom_site_label
_atom_site_fract_x
_atom_site_fract_y
_atom_site_fract_z
_atom_site_U_iso_or_equiv
_atom_site_adp_type
_atom_site_calc_flag
_atom_site_refinement_flags_adp
_atom_site_refinement_flags_occupancy
_atom_site_refinement_flags_posn
_atom_site_occupancy
Cu Cu1 0.80465(12) 0.92155(10) 0.16183(5) 0.0200(3) Uani d . . . 1
Cu Cu2 0.43441(13) 0.58194(9) 0.55255(5) 0.0178(3) Uani d . . . 1
Cl Cl1 0.0561(4) 0.5073(4) 0.31548(18) 0.0696(12) Uani d . . . 1
Cl Cl2 0.9122(4) 0.8223(3) 0.01195(15) 0.0486(8) Uani d . . . 1
O O1 0.7308(8) 0.7792(6) 0.1997(3) 0.0242(15) Uani d . . . 1
O O2 0.7097(8) 0.8863(6) 0.2832(3) 0.0263(16) Uani d . . . 1
O O3 0.5764(8) 0.7057(6) 0.3420(3) 0.0232(15) Uani d . . . 1
O O4 0.5315(9) 0.7207(6) 0.4630(3) 0.0275(16) Uani d . . . 1
O O5 0.4727(7) 0.5285(6) 0.4682(3) 0.0210(14) Uani d . . . 1
O O6 0.3400(8) 0.4172(6) 0.5884(3) 0.0246(14) Uani d . . . 1
H H6A 0.3922 0.3586 0.5756 0.037 Uiso d U . R 1
H H6B 0.2444 0.4096 0.5762 0.037 Uiso d U . R 1
O O7 0.1285(15) 0.5568(13) 0.2671(6) 0.096(4) Uiso d . . . 1
O O8 -0.041(3) 0.407(2) 0.2879(10) 0.171(8) Uiso d . . . 1
O O9 -0.062(3) 0.561(2) 0.3375(11) 0.183(9) Uiso d . . . 1
O O10 0.1648(10) 0.4628(9) 0.3594(4) 0.056(3) Uani d . . . 1
O O11 1.0306(16) 0.832(3) -0.0224(7) 0.181(12) Uani d . . . 1
O O12 0.876(4) 0.708(3) 0.0019(16) 0.121(11) Uiso d . P . 0.5
O O12A 0.768(3) 0.784(3) 0.0030(13) 0.098(8) Uiso d . P . 0.5
O O13 0.9486(11) 0.8504(11) 0.0727(4) 0.068(3) Uani d . . . 1
O O14 0.811(3) 0.918(3) -0.0133(10) 0.180(8) Uiso d . . . 1
O O15 0.340(5) 0.526(3) 0.1358(17) 0.164(15) Uiso d . P G 0.5
O O16 0.219(3) 0.312(2) 0.2149(11) 0.086(7) Uiso d . P G 0.5
N N1 0.8528(9) 1.0919(8) 0.1433(3) 0.0220(17) Uani d . . . 1
N N2 1.0194(9) 0.9212(8) 0.1981(3) 0.0226(17) Uani d . . . 1
N N3 0.6180(9) 0.9472(8) 0.1081(4) 0.026(2) Uani d . . . 1
N N4 0.4379(9) 0.7115(7) 0.6194(4) 0.0185(17) Uani d . . . 1
N N5 0.2263(10) 0.6489(7) 0.5304(4) 0.0229(18) Uani d . . . 1
N N6 0.6497(9) 0.5523(6) 0.5870(4) 0.0199(18) Uani d . . . 1
N N7 0.680(3) 0.464(2) 0.1380(12) 0.160(9) Uiso d . . . 1
C C1 1.0274(11) 1.0974(10) 0.1357(5) 0.030(2) Uani d . . . 1
H H1A 1.0653 1.177 0.1437 0.036 Uiso calc U . R 1
H H1B 1.0505 1.0764 0.0941 0.036 Uiso calc U . R 1
C C2 1.1068(11) 1.0115(9) 0.1803(5) 0.025(2) Uani d . . . 1
C C3 1.2590(11) 1.0249(10) 0.2001(5) 0.029(2) Uani d . . . 1
H H3 1.316 1.091 0.1893 0.035 Uiso calc U . R 1
C C4 1.3278(12) 0.9354(11) 0.2377(5) 0.037(3) Uani d . . . 1
H H4 1.4322 0.9404 0.2512 0.045 Uiso calc U . R 1
C C5 1.2402(13) 0.8437(11) 0.2536(5) 0.033(3) Uani d . . . 1
H H5 1.2848 0.7843 0.2782 0.04 Uiso calc U . R 1
C C6 1.0848(12) 0.8352(9) 0.2343(5) 0.026(2) Uani d . . . 1
H H6 1.0253 0.7709 0.2459 0.032 Uiso calc U . R 1
C C7 0.8180(11) 1.1705(9) 0.1976(4) 0.025(2) Uani d . . . 1
H H7A 0.8751 1.1417 0.234 0.03 Uiso calc U . R 1
H H7B 0.853 1.2505 0.1898 0.03 Uiso calc U . R 1
C C8 0.7598(12) 1.1247(10) 0.0863(5) 0.030(2) Uani d . . . 1
H H8A 0.733 1.208 0.0879 0.035 Uiso calc U . R 1
H H8B 0.823 1.1126 0.0513 0.035 Uiso calc U . R 1
C C9 0.6154(12) 1.0543(10) 0.0785(4) 0.030(2) Uani d . . . 1
C C10 0.4885(13) 1.0837(13) 0.0414(5) 0.043(3) Uani d . . . 1
H H10 0.4835 1.1577 0.0227 0.052 Uiso calc U . R 1
C C11 0.3674(13) 1.0040(14) 0.0314(6) 0.048(3) Uani d . . . 1
H H11 0.284 1.0221 0.0041 0.057 Uiso calc U . R 1
C C12 0.3712(14) 0.9010(15) 0.0611(6) 0.052(4) Uani d . . . 1
H H12 0.2874 0.849 0.0563 0.063 Uiso calc U . R 1
C C13 0.4983(13) 0.8708(12) 0.0991(5) 0.040(3) Uani d . . . 1
H H13 0.5014 0.7976 0.1185 0.047 Uiso calc U . R 1
C C14 0.3296(12) 0.8030(8) 0.5956(5) 0.024(2) Uani d . . . 1
H H14A 0.3858 0.8582 0.5708 0.029 Uiso calc U . R 1
H H14B 0.2894 0.8466 0.6297 0.029 Uiso calc U . R 1
C C15 0.1952(12) 0.7514(8) 0.5578(4) 0.021(2) Uani d . . . 1
C C16 0.0550(13) 0.8080(9) 0.5495(5) 0.032(3) Uani d . . . 1
H H16 0.0374 0.8795 0.569 0.038 Uiso calc U . R 1
C C17 -0.0628(13) 0.7564(10) 0.5107(5) 0.033(3) Uani d . . . 1
H H17 -0.1604 0.7916 0.5047 0.039 Uiso calc U . R 1
C C18 -0.0278(14) 0.6520(10) 0.4822(5) 0.036(3) Uani d . . . 1
H H18 -0.1015 0.6156 0.4559 0.043 Uiso calc U . R 1
C C19 0.1193(11) 0.6012(9) 0.4932(5) 0.026(2) Uani d . . . 1
H H19 0.1423 0.531 0.4734 0.031 Uiso calc U . R 1
C C20 0.3837(12) 0.6579(8) 0.6777(4) 0.019(2) Uani d . . . 1
H H20A 0.4463 0.5882 0.6873 0.023 Uiso calc U . R 1
H H20B 0.2762 0.6323 0.6709 0.023 Uiso calc U . R 1
C C21 0.3932(13) 0.7409(9) 0.7334(4) 0.026(2) Uani d . . . 1
H H21A 0.3194 0.8053 0.7272 0.031 Uiso calc U . R 1
H H21B 0.4973 0.7744 0.7383 0.031 Uiso calc U . R 1
C C22 0.3556(11) 0.6718(10) 0.7915(4) 0.026(2) Uani d . . . 1
H H22A 0.3922 0.591 0.7877 0.031 Uiso calc U . R 1
H H22B 0.4114 0.7072 0.8265 0.031 Uiso calc U . R 1
C C23 0.6034(11) 0.7490(9) 0.6236(5) 0.026(2) Uani d . . . 1
H H23A 0.6253 0.7919 0.6614 0.031 Uiso calc U . R 1
H H23B 0.6245 0.801 0.5897 0.031 Uiso calc U . R 1
C C24 0.7076(12) 0.6390(9) 0.6217(5) 0.024(2) Uani d . . . 1
C C25 0.8522(13) 0.6336(11) 0.6525(5) 0.032(3) Uani d . . . 1
H H25 0.8906 0.6945 0.6775 0.038 Uiso calc U . R 1
C C26 0.9353(13) 0.5314(11) 0.6434(5) 0.035(3) Uani d . . . 1
H H26 1.0341 0.5242 0.6626 0.042 Uiso calc U . R 1
C C27 0.8809(12) 0.4414(10) 0.6082(5) 0.030(2) Uani d . . . 1
H H27 0.9403 0.3736 0.6031 0.036 Uiso calc U . R 1
C C28 0.7353(13) 0.4528(10) 0.5800(5) 0.032(2) Uani d . . . 1
H H28 0.6947 0.3914 0.5558 0.038 Uiso calc U . R 1
C C29 0.6940(11) 0.7943(8) 0.2550(4) 0.018(2) Uani d . . . 1
C C30 0.6222(11) 0.6825(8) 0.2817(4) 0.0184(19) Uani d . . . 1
H H30A 0.5321 0.6582 0.2562 0.022 Uiso calc U . R 1
H H30B 0.698 0.6187 0.2824 0.022 Uiso calc U . R 1
C C31 0.5303(13) 0.6009(8) 0.3710(4) 0.024(2) Uani d . . . 1
H H31A 0.6081 0.5399 0.3655 0.029 Uiso calc U . R 1
H H31B 0.432 0.5736 0.3521 0.029 Uiso calc U . R 1
C C32 0.5114(11) 0.6210(8) 0.4394(5) 0.020(2) Uani d . . . 1
C C33 0.809(3) 0.502(2) 0.1360(10) 0.100(7) Uiso d . . . 1
C C34 0.939(3) 0.548(2) 0.1331(11) 0.110(7) Uiso d . . . 1
H H34A 0.9277 0.6325 0.1331 0.164 Uiso calc U . R 1
H H34B 0.985 0.5234 0.096 0.164 Uiso calc U . R 1
H H34C 1.0043 0.5239 0.1677 0.164 Uiso calc U . R 1

loop_
_atom_site_aniso_label
_atom_site_aniso_U_11
_atom_site_aniso_U_22
_atom_site_aniso_U_33
_atom_site_aniso_U_12
_atom_site_aniso_U_13
_atom_site_aniso_U_23
Cu1 0.0190(6) 0.0226(6) 0.0186(6) -0.0019(5) 0.0018(4) 0.0027(5)
Cu2 0.0188(6) 0.0170(5) 0.0178(6) 0.0007(5) 0.0020(4) -0.0020(5)
Cl1 0.0440(19) 0.108(3) 0.056(2) 0.010(2) 0.0049(17) 0.043(2)
Cl2 0.0388(17) 0.067(2) 0.0401(17) -0.0071(16) 0.0051(14) -0.0188(16)
O1 0.029(4) 0.028(4) 0.017(3) -0.009(3) 0.005(3) 0.000(3)
O2 0.034(4) 0.014(4) 0.031(4) -0.001(3) 0.006(3) 0.000(3)
O3 0.037(4) 0.017(3) 0.017(3) 0.000(3) 0.008(3) 0.001(3)
O4 0.042(4) 0.018(4) 0.022(4) -0.003(3) 0.003(3) -0.001(3)
O5 0.023(3) 0.018(3) 0.022(4) -0.001(3) 0.006(3) 0.002(3)
O6 0.027(4) 0.015(3) 0.031(4) 0.005(3) 0.002(3) 0.002(3)
O10 0.039(5) 0.065(6) 0.062(6) 0.019(5) -0.001(4) 0.020(5)
O11 0.057(9) 0.41(4) 0.075(10) -0.027(14) 0.010(7) -0.049(16)
O13 0.054(6) 0.103(8) 0.047(6) 0.015(6) -0.009(5) -0.044(6)
N1 0.024(4) 0.025(4) 0.018(4) 0.006(4) 0.007(3) 0.007(4)
N2 0.022(4) 0.021(4) 0.024(4) 0.001(4) -0.003(3) -0.002(4)
N3 0.020(4) 0.039(5) 0.021(4) -0.010(4) 0.009(3) -0.008(4)
N4 0.020(4) 0.019(4) 0.017(4) -0.005(3) 0.002(3) 0.002(3)
N5 0.026(4) 0.017(4) 0.026(4) 0.002(3) 0.011(4) 0.001(3)
N6 0.022(4) 0.018(4) 0.020(4) 0.005(3) 0.005(3) -0.002(3)
C1 0.023(5) 0.039(6) 0.030(5) 0.004(5) 0.008(4) 0.015(5)
C2 0.017(5) 0.023(5) 0.036(6) 0.002(4) 0.003(4) -0.001(5)
C3 0.012(5) 0.035(6) 0.040(6) -0.005(4) 0.002(4) -0.001(5)
C4 0.024(6) 0.043(7) 0.044(7) 0.007(5) 0.002(5) -0.015(6)
C5 0.028(6) 0.039(6) 0.034(6) 0.014(5) -0.003(5) -0.010(5)
C6 0.028(6) 0.028(5) 0.023(5) 0.010(4) 0.000(4) 0.004(4)
C7 0.027(5) 0.025(5) 0.022(5) -0.006(4) 0.004(4) -0.003(4)
C8 0.029(6) 0.035(5) 0.026(5) 0.003(5) 0.003(4) 0.013(5)
C9 0.033(6) 0.041(6) 0.017(5) 0.005(5) 0.000(4) 0.000(4)
C10 0.040(6) 0.052(7) 0.038(6) 0.007(7) -0.004(5) 0.012(6)
C11 0.019(6) 0.080(10) 0.042(7) 0.016(6) -0.011(5) -0.010(7)
C12 0.029(6) 0.080(11) 0.046(7) -0.009(7) -0.018(6) -0.016(8)
C13 0.028(6) 0.055(7) 0.034(6) -0.003(6) -0.013(5) -0.009(6)
C14 0.032(6) 0.009(4) 0.032(6) -0.005(4) 0.002(4) 0.004(4)
C15 0.029(5) 0.016(4) 0.017(5) 0.002(4) 0.009(4) 0.005(4)
C16 0.038(6) 0.021(5) 0.037(6) 0.014(5) 0.012(5) 0.009(5)
C17 0.028(6) 0.036(6) 0.032(6) 0.015(5) -0.010(5) 0.008(5)
C18 0.046(7) 0.040(7) 0.022(6) 0.007(6) -0.007(5) -0.002(5)
C19 0.016(5) 0.030(6) 0.031(5) -0.002(4) -0.009(4) -0.011(4)
C20 0.026(5) 0.013(5) 0.019(5) -0.004(4) 0.006(4) 0.003(4)
C21 0.036(6) 0.025(5) 0.017(5) -0.003(5) -0.001(4) 0.000(4)
C22 0.025(5) 0.032(5) 0.021(5) -0.005(5) 0.002(4) -0.005(4)
C23 0.024(5) 0.019(5) 0.036(6) -0.014(4) 0.007(4) -0.005(4)
C24 0.023(5) 0.030(5) 0.020(5) -0.008(4) 0.005(4) 0.005(4)
C25 0.024(5) 0.049(7) 0.023(5) -0.013(5) 0.004(5) 0.001(5)
C26 0.026(6) 0.051(7) 0.029(6) 0.006(5) 0.005(5) 0.012(5)
C27 0.028(5) 0.038(6) 0.026(5) 0.018(5) 0.009(4) 0.000(5)
C28 0.033(6) 0.039(6) 0.023(5) -0.001(5) 0.008(4) -0.001(5)
C29 0.014(5) 0.019(5) 0.021(5) 0.000(4) 0.001(4) 0.008(4)
C30 0.023(5) 0.022(5) 0.010(4) -0.004(4) 0.004(4) 0.003(4)
C31 0.043(6) 0.013(5) 0.016(5) -0.007(4) 0.008(4) 0.001(4)
C32 0.017(5) 0.015(5) 0.027(5) -0.002(4) 0.007(4) -0.001(4)

loop_
_atom_type_symbol
_atom_type_description
_atom_type_scat_dispersion_real
_atom_type_scat_dispersion_imag
_atom_type_scat_source
C C 0.0033 0.0016 'International Tables Vol C Tables 4.2.6.8 and 6.1.1.4'
H H 0.0000 0.0000 'International Tables Vol C Tables 4.2.6.8 and 6.1.1.4'
N N 0.0061 0.0033 'International Tables Vol C Tables 4.2.6.8 and 6.1.1.4'
O O 0.0106 0.0060 'International Tables Vol C Tables 4.2.6.8 and 6.1.1.4'
Cl Cl 0.1484 0.1585 'International Tables Vol C Tables 4.2.6.8 and 6.1.1.4'
Cu Cu 0.3201 1.2651 'International Tables Vol C Tables 4.2.6.8 and 6.1.1.4'

loop_
_geom_angle_atom_site_label_1
_geom_angle_atom_site_label_2
_geom_angle_atom_site_label_3
_geom_angle_site_symmetry_1
_geom_angle
O1 Cu1 N3 . 96.1(3)
O1 Cu1 N2 . 98.3(3)
N3 Cu1 N2 . 164.1(3)
O1 Cu1 N1 . 163.2(3)
N3 Cu1 N1 . 84.7(3)
N2 Cu1 N1 . 83.5(3)
N5 Cu2 O5 . 94.4(3)
N5 Cu2 N6 . 165.5(3)
O5 Cu2 N6 . 96.2(3)
N5 Cu2 N4 . 83.3(3)
O5 Cu2 N4 . 151.1(3)
N6 Cu2 N4 . 82.6(3)
N5 Cu2 O6 . 93.9(3)
O5 Cu2 O6 . 98.9(3)
N6 Cu2 O6 . 94.2(3)
N4 Cu2 O6 . 109.9(3)
O9 Cl1 O7 . 119.2(13)
O9 Cl1 O10 . 114.9(11)
O7 Cl1 O10 . 111.4(7)
O9 Cl1 O8 . 94.2(14)
O7 Cl1 O8 . 105.0(11)
O10 Cl1 O8 . 109.9(11)
O11 Cl2 O12A . 134.3(15)
O11 Cl2 O12 . 100.(2)
O12A Cl2 O12 . 56.6(17)
O11 Cl2 O13 . 113.0(9)
O12A Cl2 O13 . 112.5(13)
O12 Cl2 O13 . 114.6(16)
O11 Cl2 O14 . 100.6(15)
O12A Cl2 O14 . 70.0(15)
O12 Cl2 O14 . 121.1(17)
O13 Cl2 O14 . 106.9(11)
C29 O1 Cu1 . 113.4(6)
C31 O3 C30 . 111.1(7)
C32 O5 Cu2 . 105.6(6)
Cu2 O6 H6A . 109.5
Cu2 O6 H6B . 109.8
H6A O6 H6B . 109.2
O12A O12 Cl2 . 61.(2)
O12 O12A Cl2 . 63.(2)
O12 O12A O14 . 117.(3)
Cl2 O12A O14 . 59.6(15)
Cl2 O14 O12A . 50.4(13)
C8 N1 C1 . 112.8(7)
C8 N1 C7 . 112.9(8)
C1 N1 C7 . 107.1(8)
C8 N1 Cu1 . 107.4(6)
C1 N1 Cu1 . 105.9(6)
C7 N1 Cu1 . 110.6(6)
C2 N2 C6 . 119.7(8)
C2 N2 Cu1 . 114.1(7)
C6 N2 Cu1 . 126.0(7)
C13 N3 C9 . 120.1(9)
C13 N3 Cu1 . 125.9(8)
C9 N3 Cu1 . 114.0(7)
C14 N4 C23 . 114.1(7)
C14 N4 C20 . 111.6(8)
C23 N4 C20 . 113.4(7)
C14 N4 Cu2 . 105.2(6)
C23 N4 Cu2 . 103.1(6)
C20 N4 Cu2 . 108.7(5)
C19 N5 C15 . 119.0(9)
C19 N5 Cu2 . 126.2(7)
C15 N5 Cu2 . 114.8(7)
C24 N6 C28 . 119.3(9)
C24 N6 Cu2 . 114.1(6)
C28 N6 Cu2 . 126.5(7)
N1 C1 C2 . 108.5(8)
N1 C1 H1A . 110.0
C2 C1 H1A . 110.0
N1 C1 H1B . 110.0
C2 C1 H1B . 110.0
H1A C1 H1B . 108.4
N2 C2 C3 . 122.3(10)
N2 C2 C1 . 115.9(8)
C3 C2 C1 . 121.8(10)
C2 C3 C4 . 118.1(10)
C2 C3 H3 . 121.0
C4 C3 H3 . 121.0
C5 C4 C3 . 118.9(10)
C5 C4 H4 . 120.5
C3 C4 H4 . 120.5
C4 C5 C6 . 121.3(11)
C4 C5 H5 . 119.3
C6 C5 H5 . 119.3
N2 C6 C5 . 119.6(10)
N2 C6 H6 . 120.2
C5 C6 H6 . 120.2
C22 C7 N1 2_656 111.0(8)
C22 C7 H7A 2_656 109.4
N1 C7 H7A . 109.4
C22 C7 H7B 2_656 109.4
N1 C7 H7B . 109.4
H7A C7 H7B . 108.0
C9 C8 N1 . 112.0(8)
C9 C8 H8A . 109.2
N1 C8 H8A . 109.2
C9 C8 H8B . 109.2
N1 C8 H8B . 109.2
H8A C8 H8B . 107.9
C10 C9 N3 . 119.3(11)
C10 C9 C8 . 125.3(11)
N3 C9 C8 . 115.3(9)
C9 C10 C11 . 120.3(13)
C9 C10 H10 . 119.8
C11 C10 H10 . 119.8
C12 C11 C10 . 119.4(11)
C12 C11 H11 . 120.3
C10 C11 H11 . 120.3
C11 C12 C13 . 120.6(13)
C11 C12 H12 . 119.7
C13 C12 H12 . 119.7
N3 C13 C12 . 120.1(13)
N3 C13 H13 . 119.9
C12 C13 H13 . 119.9
N4 C14 C15 . 112.1(7)
N4 C14 H14A . 109.2
C15 C14 H14A . 109.2
N4 C14 H14B . 109.2
C15 C14 H14B . 109.2
H14A C14 H14B . 107.9
N5 C15 C16 . 122.7(10)
N5 C15 C14 . 114.8(9)
C16 C15 C14 . 122.5(9)
C15 C16 C17 . 119.0(10)
C15 C16 H16 . 120.5
C17 C16 H16 . 120.5
C18 C17 C16 . 117.5(10)
C18 C17 H17 . 121.3
C16 C17 H17 . 121.3
C17 C18 C19 . 119.4(10)
C17 C18 H18 . 120.3
C19 C18 H18 . 120.3
N5 C19 C18 . 122.4(10)
N5 C19 H19 . 118.8
C18 C19 H19 . 118.8
N4 C20 C21 . 114.8(7)
N4 C20 H20A . 108.6
C21 C20 H20A . 108.6
N4 C20 H20B . 108.6
C21 C20 H20B . 108.6
H20A C20 H20B . 107.5
C20 C21 C22 . 109.8(8)
C20 C21 H21A . 109.7
C22 C21 H21A . 109.7
C20 C21 H21B . 109.7
C22 C21 H21B . 109.7
H21A C21 H21B . 108.2
C7 C22 C21 2_646 112.4(8)
C7 C22 H22A 2_646 109.1
C21 C22 H22A . 109.1
C7 C22 H22B 2_646 109.1
C21 C22 H22B . 109.1
H22A C22 H22B . 107.9
N4 C23 C24 . 109.0(7)
N4 C23 H23A . 109.9
C24 C23 H23A . 109.9
N4 C23 H23B . 109.9
C24 C23 H23B . 109.9
H23A C23 H23B . 108.3
N6 C24 C25 . 123.3(10)
N6 C24 C23 . 114.5(8)
C25 C24 C23 . 122.2(10)
C26 C25 C24 . 115.1(11)
C26 C25 H25 . 122.4
C24 C25 H25 . 122.4
C27 C26 C25 . 123.4(11)
C27 C26 H26 . 118.3
C25 C26 H26 . 118.3
C26 C27 C28 . 118.0(10)
C26 C27 H27 . 121.0
C28 C27 H27 . 121.0
N6 C28 C27 . 120.9(10)
N6 C28 H28 . 119.6
C27 C28 H28 . 119.6
O2 C29 O1 . 124.8(9)
O2 C29 C30 . 123.3(8)
O1 C29 C30 . 111.9(8)
O3 C30 C29 . 109.6(7)
O3 C30 H30A . 109.7
C29 C30 H30A . 109.7
O3 C30 H30B . 109.7
C29 C30 H30B . 109.7
H30A C30 H30B . 108.2
O3 C31 C32 . 111.1(7)
O3 C31 H31A . 109.4
C32 C31 H31A . 109.4
O3 C31 H31B . 109.4
C32 C31 H31B . 109.4
H31A C31 H31B . 108.0
O4 C32 O5 . 124.8(9)
O4 C32 C31 . 121.3(8)
O5 C32 C31 . 113.8(8)
N7 C33 C34 . 176.(3)
C33 C34 H34A . 109.5
C33 C34 H34B . 109.5
H34A C34 H34B . 109.5
C33 C34 H34C . 109.5
H34A C34 H34C . 109.5
H34B C34 H34C . 109.5

loop_
_geom_bond_atom_site_label_1
_geom_bond_atom_site_label_2
_geom_bond_site_symmetry_2
_geom_bond_distance
Cu1 O1 . 1.931(7)
Cu1 N3 . 1.960(8)
Cu1 N2 . 1.968(7)
Cu1 N1 . 2.014(9)
Cu2 N5 . 1.975(8)
Cu2 O5 . 1.984(7)
Cu2 N6 . 1.987(8)
Cu2 N4 . 2.068(8)
Cu2 O6 . 2.191(7)
Cl1 O9 . 1.29(2)
Cl1 O7 . 1.373(14)
Cl1 O10 . 1.399(9)
Cl1 O8 . 1.51(2)
Cl2 O11 . 1.296(14)
Cl2 O12A . 1.32(3)
Cl2 O12 . 1.34(4)
Cl2 O13 . 1.386(10)
Cl2 O14 . 1.47(3)
O1 C29 . 1.275(12)
O2 C29 . 1.213(12)
O3 C31 . 1.410(11)
O3 C30 . 1.419(11)
O4 C32 . 1.248(12)
O5 C32 . 1.273(11)
O6 H6A . 0.8539
O6 H6B . 0.854
O12 O12A . 1.26(4)
O12A O14 . 1.61(4)
N1 C8 . 1.493(12)
N1 C1 . 1.515(12)
N1 C7 . 1.524(12)
N2 C2 . 1.335(13)
N2 C6 . 1.357(13)
N3 C13 . 1.348(14)
N3 C9 . 1.373(14)
N4 C14 . 1.467(12)
N4 C23 . 1.479(12)
N4 C20 . 1.506(12)
N5 C19 . 1.311(12)
N5 C15 . 1.337(12)
N6 C24 . 1.322(13)
N6 C28 . 1.355(13)
N7 C33 . 1.18(3)
C1 C2 . 1.515(14)
C1 H1A . 0.97
C1 H1B . 0.97
C2 C3 . 1.362(14)
C3 C4 . 1.413(16)
C3 H3 . 0.93
C4 C5 . 1.336(18)
C4 H4 . 0.93
C5 C6 . 1.381(15)
C5 H5 . 0.93
C6 H6 . 0.93
C7 C22 2_656 1.519(14)
C7 H7A . 0.97
C7 H7B . 0.97
C8 C9 . 1.475(15)
C8 H8A . 0.97
C8 H8B . 0.97
C9 C10 . 1.365(15)
C10 C11 . 1.384(19)
C10 H10 . 0.93
C11 C12 . 1.33(2)
C11 H11 . 0.93
C12 C13 . 1.379(17)
C12 H12 . 0.93
C13 H13 . 0.93
C14 C15 . 1.503(14)
C14 H14A . 0.97
C14 H14B . 0.97
C15 C16 . 1.366(14)
C16 C17 . 1.412(16)
C16 H16 . 0.93
C17 C18 . 1.374(16)
C17 H17 . 0.93
C18 C19 . 1.395(15)
C18 H18 . 0.93
C19 H19 . 0.93
C20 C21 . 1.536(13)
C20 H20A . 0.97
C20 H20B . 0.97
C21 C22 . 1.538(14)
C21 H21A . 0.97
C21 H21B . 0.97
C22 C7 2_646 1.519(14)
C22 H22A . 0.97
C22 H22B . 0.97
C23 C24 . 1.532(15)
C23 H23A . 0.97
C23 H23B . 0.97
C24 C25 . 1.382(15)
C25 C26 . 1.376(17)
C25 H25 . 0.93
C26 C27 . 1.345(17)
C26 H26 . 0.93
C27 C28 . 1.370(15)
C27 H27 . 0.93
C28 H28 . 0.93
C29 C30 . 1.533(13)
C30 H30A . 0.97
C30 H30B . 0.97
C31 C32 . 1.530(13)
C31 H31A . 0.97
C31 H31B . 0.97
C33 C34 . 1.23(3)
C34 H34A . 0.96
C34 H34B . 0.96
C34 H34C . 0.96
